data_4350575
loop_
_publ_author_name
'Cotton, F. Albert'
'Liu, Chun Y.'
'Murillo, Carlos A.'
'Zhao, Qinliang'

_publ_section_title
;
 Strong electronic communication by direct metal-metal interaction in
 molecules with halide-bridged dimolybdenum pairs.
;
_journal_issue 23
_journal_name_full 'Inorganic chemistry'
_journal_page_first 9493
_journal_page_last 9501
_journal_paper_doi 10.1021/ic061304a
_journal_volume 45
_journal_year 2006
_chemical_formula_moiety 'C60 H60 Br4 Mo4 N8 O8, 2(C H2 Cl2)'
_chemical_formula_sum 'C62 H64 Br4 Cl4 Mo4 N8 O8'
_chemical_formula_weight 1894.41
_chemical_name_common '[Mo2(DAniF)2]2Br4, 2CH2Cl2'
_space_group_IT_number 14
_space_group_name_Hall '-P 2yn'
_space_group_name_H-M_alt 'P 1 21/n 1'
_symmetry_cell_setting monoclinic
_symmetry_space_group_name_H-M 'P 1 21/n 1'
_atom_sites_solution_hydrogens geom
_atom_sites_solution_primary direct
_atom_sites_solution_secondary difmap
_audit_creation_method SHELXL-97
_cell_angle_alpha 90.00
_cell_angle_beta 98.568(3)
_cell_angle_gamma 90.00
_cell_formula_units_Z 2
_cell_length_a 11.8343(19)
_cell_length_b 12.405(2)
_cell_length_c 23.934(4)
_cell_measurement_reflns_used 6503
_cell_measurement_temperature 213(2)
_cell_measurement_theta_max 27.51
_cell_measurement_theta_min 2.38
_cell_volume 3474.4(10)
_computing_cell_refinement SAINT
_computing_data_collection SMART
_computing_data_reduction SAINT
_computing_molecular_graphics XP
_computing_publication_material CIFTAB
_computing_structure_refinement 'SHELXL-97 (Sheldrick, 1997)'
_computing_structure_solution 'SHELXS-97 (Sheldrick, 1990)'
_diffrn_ambient_temperature 213(2)
_diffrn_measured_fraction_theta_full 0.984
_diffrn_measured_fraction_theta_max 0.984
_diffrn_measurement_device_type 'BRUKER SMART 1000'
_diffrn_measurement_method \w-scans
_diffrn_radiation_monochromator graphite
_diffrn_radiation_source 'fine-focus sealed tube'
_diffrn_radiation_type MoK\a
_diffrn_radiation_wavelength 0.71073
_diffrn_reflns_av_R_equivalents 0.0187
_diffrn_reflns_av_sigmaI/netI 0.0223
_diffrn_reflns_limit_h_max 14
_diffrn_reflns_limit_h_min -15
_diffrn_reflns_limit_k_max 14
_diffrn_reflns_limit_k_min -16
_diffrn_reflns_limit_l_max 30
_diffrn_reflns_limit_l_min -31
_diffrn_reflns_number 20862
_diffrn_reflns_theta_full 27.55
_diffrn_reflns_theta_max 27.55
_diffrn_reflns_theta_min 1.72
_diffrn_standards_number 0
_exptl_absorpt_coefficient_mu 3.217
_exptl_absorpt_correction_T_max 0.644
_exptl_absorpt_correction_T_min 0.539
_exptl_absorpt_correction_type multi-scan
_exptl_absorpt_process_details SADABS
_exptl_crystal_colour red
_exptl_crystal_density_diffrn 1.811
_exptl_crystal_density_method 'not measured'
_exptl_crystal_description block
_exptl_crystal_F_000 1864
_exptl_crystal_size_max 0.22
_exptl_crystal_size_mid 0.20
_exptl_crystal_size_min 0.15
_refine_diff_density_max 1.421
_refine_diff_density_min -1.675
_refine_diff_density_rms
'0.124 =============the end of compound 2=================== ============compound 2-PF6================================'
_refine_ls_extinction_method none
_refine_ls_goodness_of_fit_ref 1.039
_refine_ls_hydrogen_treatment noref
_refine_ls_matrix_type full
_refine_ls_number_parameters 406
_refine_ls_number_reflns 7900
_refine_ls_number_restraints 0
_refine_ls_restrained_S_all 1.039
_refine_ls_R_factor_all 0.0494
_refine_ls_R_factor_gt 0.0424
_refine_ls_shift/su_max 0.001
_refine_ls_shift/su_mean 0.000
_refine_ls_structure_factor_coef Fsqd
_refine_ls_weighting_details 'calc w=1/[\s^2^(Fo^2^)+(0.0456P)^2^+16.1554P] where P=(Fo^2^+2Fc^2^)/3'
_refine_ls_weighting_scheme calc
_refine_ls_wR_factor_gt 0.1064
_refine_ls_wR_factor_ref 0.1111
_reflns_number_gt 6958
_reflns_number_total 7900
_reflns_threshold_expression >2sigma(I)
_cod_data_source_file ic061304asi20060715_074716.cif
_cod_data_source_block xl
_cod_original_sg_symbol_H-M 'P 21/n'
_cod_database_code 4350575

loop_
_symmetry_equiv_pos_as_xyz
'x, y, z'
'-x+1/2, y+1/2, -z+1/2'
'-x, -y, -z'
'x-1/2, -y-1/2, z-1/2'

loop_
_atom_site_label
_atom_site_type_symbol
_atom_site_fract_x
_atom_site_fract_y
_atom_site_fract_z
_atom_site_U_iso_or_equiv
_atom_site_adp_type
_atom_site_occupancy
_atom_site_symmetry_multiplicity
_atom_site_calc_flag
_atom_site_refinement_flags
Mo1 Mo 0.50905(3) 0.16781(3) 0.018903(14) 0.02489(9) Uani 1 1 d .
Mo2 Mo 0.56237(3) 0.11054(3) -0.056359(15) 0.02575(9) Uani 1 1 d .
Br1 Br 0.31421(4) 0.06425(4) 0.024747(19) 0.03171(11) Uani 1 1 d .
Br2 Br 0.58985(4) 0.03246(4) 0.10034(2) 0.03895(12) Uani 1 1 d .
N1 N 0.6595(3) 0.2606(3) 0.03936(15) 0.0278(7) Uani 1 1 d .
N2 N 0.7157(3) 0.1944(3) -0.04125(15) 0.0299(8) Uani 1 1 d .
N3 N 0.4131(3) 0.2909(3) -0.02331(15) 0.0304(8) Uani 1 1 d .
N4 N 0.4725(3) 0.2334(3) -0.10502(15) 0.0313(8) Uani 1 1 d .
O1 O 0.7528(4) 0.5170(3) 0.23290(14) 0.0496(9) Uani 1 1 d .
O2 O 1.0554(3) 0.1236(4) -0.17591(16) 0.0571(11) Uani 1 1 d .
O3 O 0.0717(5) 0.4905(5) 0.0771(3) 0.0939(18) Uani 1 1 d .
O4 O 0.5140(5) 0.3451(4) -0.32727(18) 0.0716(14) Uani 1 1 d .
C10 C 0.7388(4) 0.2520(4) 0.00586(18) 0.0296(9) Uani 1 1 d .
H10A H 0.8101 0.2861 0.0153 0.035 Uiso 1 1 calc R
C11 C 0.6834(4) 0.3312(4) 0.08703(18) 0.0295(9) Uani 1 1 d .
C12 C 0.6325(4) 0.3115(4) 0.1350(2) 0.0384(11) Uani 1 1 d .
H12A H 0.5811 0.2536 0.1349 0.046 Uiso 1 1 calc R
C13 C 0.6562(5) 0.3754(4) 0.1826(2) 0.0424(11) Uani 1 1 d .
H13A H 0.6209 0.3611 0.2145 0.051 Uiso 1 1 calc R
C14 C 0.7321(4) 0.4609(4) 0.18318(19) 0.0353(10) Uani 1 1 d .
C15 C 0.7792(4) 0.4842(4) 0.1355(2) 0.0347(10) Uani 1 1 d .
H15A H 0.8287 0.5434 0.1354 0.042 Uiso 1 1 calc R
C16 C 0.7540(4) 0.4208(4) 0.08744(19) 0.0317(9) Uani 1 1 d .
H16A H 0.7851 0.4387 0.0547 0.038 Uiso 1 1 calc R
C17 C 0.8155(6) 0.6139(5) 0.2340(3) 0.0618(17) Uani 1 1 d .
H17A H 0.8237 0.6448 0.2717 0.093 Uiso 1 1 calc R
H17B H 0.7755 0.6644 0.2071 0.093 Uiso 1 1 calc R
H17C H 0.8906 0.5992 0.2241 0.093 Uiso 1 1 calc R
C21 C 0.8061(4) 0.1746(4) -0.07383(19) 0.0313(9) Uani 1 1 d .
C22 C 0.9129(4) 0.1418(4) -0.04932(19) 0.0372(10) Uani 1 1 d .
H22A H 0.9280 0.1319 -0.0100 0.045 Uiso 1 1 calc R
C23 C 0.9994(4) 0.1230(5) -0.0819(2) 0.0402(11) Uani 1 1 d .
H23A H 1.0724 0.1015 -0.0646 0.048 Uiso 1 1 calc R
C24 C 0.8680(5) 0.1653(5) -0.1649(2) 0.0459(13) Uani 1 1 d .
H24A H 0.8518 0.1723 -0.2044 0.055 Uiso 1 1 calc R
C25 C 0.9765(4) 0.1361(5) -0.1402(2) 0.0414(11) Uani 1 1 d .
C26 C 0.7831(4) 0.1844(4) -0.13264(19) 0.0393(11) Uani 1 1 d .
H26A H 0.7096 0.2040 -0.1501 0.047 Uiso 1 1 calc R
C27 C 1.1644(5) 0.0857(7) -0.1518(3) 0.068(2) Uani 1 1 d .
H27A H 1.2130 0.0802 -0.1809 0.102 Uiso 1 1 calc R
H27B H 1.1568 0.0153 -0.1352 0.102 Uiso 1 1 calc R
H27C H 1.1981 0.1356 -0.1228 0.102 Uiso 1 1 calc R
C30 C 0.4108(4) 0.3004(4) -0.07826(19) 0.0332(9) Uani 1 1 d .
H30A H 0.3659 0.3542 -0.0985 0.040 Uiso 1 1 calc R
C31 C 0.3301(4) 0.3503(4) 0.0019(2) 0.0368(10) Uani 1 1 d .
C32 C 0.3611(6) 0.4218(6) 0.0440(3) 0.0641(18) Uani 1 1 d .
H32A H 0.4386 0.4379 0.0561 0.077 Uiso 1 1 calc R
C33 C 0.2724(7) 0.4727(6) 0.0702(3) 0.074(2) Uani 1 1 d .
H33A H 0.2911 0.5240 0.0990 0.089 Uiso 1 1 calc R
C34 C 0.1623(6) 0.4459(6) 0.0527(3) 0.0653(19) Uani 1 1 d .
C35 C 0.1304(6) 0.3789(6) 0.0096(3) 0.0652(18) Uani 1 1 d .
H35A H 0.0527 0.3666 -0.0039 0.078 Uiso 1 1 calc R
C36 C 0.2136(5) 0.3293(5) -0.0142(3) 0.0538(15) Uani 1 1 d .
H36A H 0.1920 0.2783 -0.0429 0.065 Uiso 1 1 calc R
C37 C 0.0954(10) 0.5540(8) 0.1220(6) 0.131(5) Uani 1 1 d .
H37A H 0.0247 0.5783 0.1338 0.196 Uiso 1 1 calc R
H37B H 0.1388 0.6158 0.1124 0.196 Uiso 1 1 calc R
H37C H 0.1399 0.5142 0.1525 0.196 Uiso 1 1 calc R
C41 C 0.4806(4) 0.2586(4) -0.1622(2) 0.0362(10) Uani 1 1 d .
C42 C 0.4685(5) 0.1802(5) -0.2032(2) 0.0508(14) Uani 1 1 d .
H42A H 0.4535 0.1087 -0.1936 0.061 Uiso 1 1 calc R
C43 C 0.4783(5) 0.2061(6) -0.2596(2) 0.0574(16) Uani 1 1 d .
H43A H 0.4695 0.1524 -0.2876 0.069 Uiso 1 1 calc R
C44 C 0.5010(5) 0.3109(5) -0.2733(2) 0.0501(14) Uani 1 1 d .
C45 C 0.5146(6) 0.3900(5) -0.2330(3) 0.0538(14) Uani 1 1 d .
H45A H 0.5310 0.4612 -0.2427 0.065 Uiso 1 1 calc R
C46 C 0.5040(5) 0.3638(5) -0.1780(2) 0.0472(13) Uani 1 1 d .
H46A H 0.5127 0.4182 -0.1504 0.057 Uiso 1 1 calc R
C47 C 0.4958(10) 0.2696(9) -0.3701(3) 0.115(4) Uani 1 1 d .
H47A H 0.5072 0.3029 -0.4055 0.172 Uiso 1 1 calc R
H47B H 0.4182 0.2426 -0.3733 0.172 Uiso 1 1 calc R
H47C H 0.5491 0.2104 -0.3617 0.172 Uiso 1 1 calc R
C1S C 0.2100(10) 0.6101(10) 0.3234(4) 0.113(4) Uani 1 1 d .
H1SA H 0.2935 0.6066 0.3263 0.136 Uiso 1 1 calc R
H1SB H 0.1881 0.5675 0.3546 0.136 Uiso 1 1 calc R
Cl1 Cl 0.1563(5) 0.5564(4) 0.2662(2) 0.224(3) Uani 1 1 d .
Cl2 Cl 0.1706(4) 0.7443(3) 0.33206(17) 0.1574(14) Uani 1 1 d .

loop_
_atom_site_aniso_label
_atom_site_aniso_U_11
_atom_site_aniso_U_22
_atom_site_aniso_U_33
_atom_site_aniso_U_23
_atom_site_aniso_U_13
_atom_site_aniso_U_12
Mo1 0.02557(17) 0.02504(18) 0.02411(17) 0.00143(13) 0.00383(13) 0.00145(13)
Mo2 0.02687(18) 0.02472(18) 0.02528(18) -0.00113(13) 0.00266(13) 0.00216(13)
Br1 0.0282(2) 0.0288(2) 0.0385(2) 0.00306(17) 0.00609(17) 0.00270(16)
Br2 0.0411(3) 0.0354(3) 0.0382(2) 0.00310(19) -0.00098(19) -0.00042(19)
N1 0.0300(18) 0.0280(18) 0.0258(17) -0.0008(14) 0.0057(14) -0.0024(14)
N2 0.0332(19) 0.0293(18) 0.0285(18) -0.0006(15) 0.0083(15) -0.0001(15)
N3 0.0337(19) 0.0270(18) 0.0304(18) 0.0024(15) 0.0046(15) 0.0016(15)
N4 0.0321(19) 0.0317(19) 0.0294(18) 0.0045(15) 0.0020(15) 0.0056(15)
O1 0.071(3) 0.046(2) 0.0304(17) -0.0095(16) 0.0025(17) -0.0051(19)
O2 0.045(2) 0.092(3) 0.037(2) -0.005(2) 0.0156(16) 0.014(2)
O3 0.084(4) 0.090(4) 0.118(5) -0.004(4) 0.051(4) 0.024(3)
O4 0.088(3) 0.090(4) 0.038(2) 0.008(2) 0.013(2) -0.012(3)
C10 0.029(2) 0.031(2) 0.028(2) -0.0026(17) 0.0030(16) -0.0058(17)
C11 0.030(2) 0.030(2) 0.029(2) -0.0003(17) 0.0056(17) 0.0023(17)
C12 0.045(3) 0.039(3) 0.033(2) -0.005(2) 0.011(2) -0.010(2)
C13 0.056(3) 0.042(3) 0.032(2) -0.003(2) 0.014(2) -0.003(2)
C14 0.044(3) 0.031(2) 0.029(2) -0.0040(18) -0.0013(19) 0.0043(19)
C15 0.035(2) 0.030(2) 0.038(2) -0.0016(19) 0.0024(19) -0.0004(18)
C16 0.035(2) 0.030(2) 0.032(2) -0.0004(17) 0.0094(18) -0.0010(18)
C17 0.086(5) 0.048(3) 0.047(3) -0.017(3) -0.003(3) -0.012(3)
C21 0.032(2) 0.031(2) 0.032(2) -0.0035(18) 0.0087(17) -0.0034(17)
C22 0.039(2) 0.047(3) 0.026(2) -0.0018(19) 0.0051(18) -0.001(2)
C23 0.032(2) 0.054(3) 0.034(2) -0.006(2) 0.0037(19) 0.006(2)
C24 0.045(3) 0.066(4) 0.027(2) 0.000(2) 0.008(2) 0.009(3)
C25 0.039(3) 0.051(3) 0.037(2) -0.008(2) 0.012(2) 0.001(2)
C26 0.036(2) 0.054(3) 0.028(2) 0.000(2) 0.0035(18) 0.006(2)
C27 0.044(3) 0.117(6) 0.045(3) -0.012(4) 0.015(3) 0.019(4)
C30 0.035(2) 0.031(2) 0.033(2) 0.0072(18) 0.0042(18) 0.0074(18)
C31 0.045(3) 0.031(2) 0.036(2) 0.0079(19) 0.012(2) 0.013(2)
C32 0.064(4) 0.066(4) 0.059(4) -0.022(3) -0.003(3) 0.024(3)
C33 0.104(6) 0.070(5) 0.050(4) -0.019(3) 0.017(4) 0.008(4)
C34 0.054(4) 0.067(4) 0.080(5) 0.027(4) 0.026(3) 0.015(3)
C35 0.053(4) 0.058(4) 0.089(5) 0.019(4) 0.026(3) 0.012(3)
C36 0.048(3) 0.042(3) 0.076(4) 0.013(3) 0.024(3) 0.008(2)
C37 0.142(10) 0.090(7) 0.188(12) -0.058(8) 0.116(9) -0.013(6)
C41 0.028(2) 0.047(3) 0.033(2) 0.003(2) 0.0014(17) 0.007(2)
C42 0.063(4) 0.057(3) 0.033(3) -0.004(2) 0.007(2) -0.016(3)
C43 0.062(4) 0.076(4) 0.034(3) -0.012(3) 0.004(2) -0.016(3)
C44 0.045(3) 0.067(4) 0.037(3) 0.014(3) 0.003(2) -0.003(3)
C45 0.067(4) 0.049(3) 0.048(3) 0.014(3) 0.016(3) 0.007(3)
C46 0.059(3) 0.041(3) 0.044(3) 0.006(2) 0.014(2) 0.009(2)
C47 0.152(9) 0.144(9) 0.047(4) -0.010(5) 0.008(5) -0.076(8)
C1S 0.123(9) 0.136(10) 0.081(6) 0.012(6) 0.013(6) 0.006(7)
Cl1 0.230(5) 0.186(4) 0.214(5) -0.040(4) -0.107(4) 0.027(4)
Cl2 0.199(4) 0.145(3) 0.140(3) -0.003(2) 0.061(3) 0.011(3)

loop_
_atom_type_symbol
_atom_type_description
_atom_type_scat_dispersion_real
_atom_type_scat_dispersion_imag
_atom_type_scat_source
C C 0.0033 0.0016 'International Tables Vol C Tables 4.2.6.8 and 6.1.1.4'
H H 0.0000 0.0000 'International Tables Vol C Tables 4.2.6.8 and 6.1.1.4'
N N 0.0061 0.0033 'International Tables Vol C Tables 4.2.6.8 and 6.1.1.4'
O O 0.0106 0.0060 'International Tables Vol C Tables 4.2.6.8 and 6.1.1.4'
Br Br -0.2901 2.4595 'International Tables Vol C Tables 4.2.6.8 and 6.1.1.4'
Mo Mo -1.6832 0.6857 'International Tables Vol C Tables 4.2.6.8 and 6.1.1.4'
Cl Cl 0.1484 0.1585 'International Tables Vol C Tables 4.2.6.8 and 6.1.1.4'

loop_
_geom_angle_atom_site_label_1
_geom_angle_atom_site_label_2
_geom_angle_atom_site_label_3
_geom_angle
_geom_angle_site_symmetry_1
_geom_angle_site_symmetry_3
N3 Mo1 N1 95.34(14) . .
N3 Mo1 Mo2 92.49(10) . .
N1 Mo1 Mo2 91.84(10) . .
N3 Mo1 Br2 159.95(10) . .
N1 Mo1 Br2 88.58(10) . .
Mo2 Mo1 Br2 107.06(2) . .
N3 Mo1 Br1 88.01(10) . .
N1 Mo1 Br1 163.03(10) . .
Mo2 Mo1 Br1 104.66(2) . .
Br2 Mo1 Br1 82.856(19) . .
N2 Mo2 N4 95.18(15) . .
N2 Mo2 Mo1 92.71(10) . .
N4 Mo2 Mo1 92.16(10) . .
N2 Mo2 Br2 159.26(10) . 3_655
N4 Mo2 Br2 90.41(11) . 3_655
Mo1 Mo2 Br2 107.05(2) . 3_655
N2 Mo2 Br1 85.99(11) . 3_655
N4 Mo2 Br1 163.14(10) . 3_655
Mo1 Mo2 Br1 104.59(2) . 3_655
Br2 Mo2 Br1 83.03(2) 3_655 3_655
Mo2 Br1 Mo1 88.00(2) 3_655 .
Mo2 Br2 Mo1 88.99(2) 3_655 .
C10 N1 C11 117.2(4) . .
C10 N1 Mo1 117.6(3) . .
C11 N1 Mo1 125.2(3) . .
C10 N2 C21 118.5(4) . .
C10 N2 Mo2 118.8(3) . .
C21 N2 Mo2 121.5(3) . .
C30 N3 C31 117.5(4) . .
C30 N3 Mo1 118.7(3) . .
C31 N3 Mo1 122.3(3) . .
C30 N4 C41 116.5(4) . .
C30 N4 Mo2 117.0(3) . .
C41 N4 Mo2 126.2(3) . .
C14 O1 C17 118.4(4) . .
C25 O2 C27 116.8(4) . .
C37 O3 C34 119.1(8) . .
C47 O4 C44 117.2(6) . .
N1 C10 N2 118.8(4) . .
C16 C11 C12 117.9(4) . .
C16 C11 N1 122.8(4) . .
C12 C11 N1 119.3(4) . .
C13 C12 C11 121.2(5) . .
C12 C13 C14 119.9(5) . .
O1 C14 C15 124.9(5) . .
O1 C14 C13 115.4(4) . .
C15 C14 C13 119.7(4) . .
C14 C15 C16 120.3(4) . .
C15 C16 C11 120.9(4) . .
C22 C21 C26 119.0(4) . .
C22 C21 N2 122.1(4) . .
C26 C21 N2 118.9(4) . .
C21 C22 C23 121.1(4) . .
C25 C23 C22 119.5(5) . .
C26 C24 C25 121.0(5) . .
O2 C25 C24 116.2(5) . .
O2 C25 C23 124.5(5) . .
C24 C25 C23 119.3(4) . .
C24 C26 C21 120.1(5) . .
N3 C30 N4 119.5(4) . .
C32 C31 C36 118.3(5) . .
C32 C31 N3 121.7(5) . .
C36 C31 N3 119.9(5) . .
C31 C32 C33 118.4(6) . .
C34 C33 C32 119.2(7) . .
C35 C34 C33 122.8(7) . .
C35 C34 O3 114.9(7) . .
C33 C34 O3 122.3(8) . .
C34 C35 C36 117.9(7) . .
C35 C36 C31 123.2(7) . .
C42 C41 C46 118.1(5) . .
C42 C41 N4 121.2(5) . .
C46 C41 N4 120.7(5) . .
C41 C42 C43 120.6(6) . .
C44 C43 C42 119.3(6) . .
C45 C44 C43 121.2(5) . .
C45 C44 O4 114.7(6) . .
C43 C44 O4 124.1(6) . .
C44 C45 C46 119.0(6) . .
C45 C46 C41 121.9(6) . .
Cl1 C1S Cl2 115.2(7) . .

loop_
_geom_bond_atom_site_label_1
_geom_bond_atom_site_label_2
_geom_bond_distance
_geom_bond_site_symmetry_2
Mo1 N3 2.074(4) .
Mo1 N1 2.115(4) .
Mo1 Mo2 2.1181(6) .
Mo1 Br2 2.6415(7) .
Mo1 Br1 2.6613(7) .
Mo2 N2 2.076(4) .
Mo2 N4 2.107(4) .
Mo2 Br2 2.6334(7) 3_655
Mo2 Br1 2.6604(6) 3_655
Br1 Mo2 2.6604(6) 3_655
Br2 Mo2 2.6334(7) 3_655
N1 C10 1.327(5) .
N1 C11 1.433(5) .
N2 C10 1.329(5) .
N2 C21 1.435(6) .
N3 C30 1.317(6) .
N3 C31 1.431(6) .
N4 C30 1.332(6) .
N4 C41 1.422(6) .
O1 C14 1.369(5) .
O1 C17 1.411(7) .
O2 C25 1.365(6) .
O2 C27 1.412(7) .
O3 C37 1.327(12) .
O3 C34 1.408(8) .
O4 C47 1.382(10) .
O4 C44 1.390(7) .
C11 C16 1.389(6) .
C11 C12 1.395(6) .
C12 C13 1.382(7) .
C13 C14 1.388(7) .
C14 C15 1.374(7) .
C15 C16 1.389(6) .
C21 C22 1.374(7) .
C21 C26 1.399(6) .
C22 C23 1.395(7) .
C23 C25 1.392(7) .
C24 C26 1.376(7) .
C24 C25 1.380(7) .
C31 C32 1.353(8) .
C31 C36 1.399(8) .
C32 C33 1.445(9) .
C33 C34 1.350(11) .
C34 C35 1.335(11) .
C35 C36 1.357(8) .
C41 C42 1.373(7) .
C41 C46 1.398(7) .
C42 C43 1.409(8) .
C43 C44 1.376(9) .
C44 C45 1.368(9) .
C45 C46 1.380(8) .
C1S Cl1 1.570(11) .
C1S Cl2 1.750(12) .
